data_7114507
loop_
_publ_author_name
'Hu, Jiaxin'
'Barbour, Leonard J.'
'Gokel, George W.'

_publ_section_title
;
 ??-Donor, ??-donor, and anion competition in ??-complexation of alkali
 metal cations
;
_journal_issue 17
_journal_name_full 'Chemical Communications'
_journal_page_first 1808
_journal_paper_doi 10.1039/b204338f
_journal_year 2002
_chemical_formula_sum 'C23 H40 F6 K N2 O5 P'
_chemical_formula_weight 608.64
_chemical_name_common JXH-I-080
_chemical_name_systematic
;
N-(2-Phenylethyl)-N'-2-methoxyethyl-diaza-18-crown-6.potassium 
hexafluorophosphate
;
_space_group_IT_number 14
_symmetry_cell_setting monoclinic
_symmetry_space_group_name_Hall '-P 2yn'
_symmetry_space_group_name_H-M 'P 1 21/n 1'
_atom_sites_solution_hydrogens geom
_atom_sites_solution_primary direct
_atom_sites_solution_secondary difmap
_audit_creation_method SHELXL-97
_cell_angle_alpha 90.00
_cell_angle_beta 98.813(6)
_cell_angle_gamma 90.00
_cell_formula_units_Z 4
_cell_length_a 8.989(3)
_cell_length_b 22.393(7)
_cell_length_c 14.259(5)
_cell_measurement_temperature 173(2)
_cell_volume 2836.3(16)
_computing_cell_refinement 'SAINT (Bruker, 1998)'
_computing_data_collection 'SMART (Bruker, 1998)'
_computing_data_reduction 'SAINT (Bruker, 1998)'
_computing_molecular_graphics 'X-Seed (Barbour, 1999)'
_computing_publication_material 'CIFTAB (Sheldrick, 1997)'
_computing_structure_refinement 'SHELXL-97 (Sheldrick, 1997)'
_computing_structure_solution 'SHELXS-97 (Sheldrick, 1990)'
_diffrn_ambient_temperature 173(2)
_diffrn_measured_fraction_theta_full 0.988
_diffrn_measured_fraction_theta_max 0.988
_diffrn_measurement_device_type 'Bruker SMART 1000 CCD diffractometer'
_diffrn_measurement_method 'omega scans'
_diffrn_radiation_monochromator graphite
_diffrn_radiation_source 'fine-focus sealed tube'
_diffrn_radiation_type MoK\a
_diffrn_radiation_wavelength 0.71073
_diffrn_reflns_av_R_equivalents 0.0757
_diffrn_reflns_av_sigmaI/netI 0.0700
_diffrn_reflns_limit_h_max 5
_diffrn_reflns_limit_h_min -11
_diffrn_reflns_limit_k_max 28
_diffrn_reflns_limit_k_min -28
_diffrn_reflns_limit_l_max 18
_diffrn_reflns_limit_l_min -18
_diffrn_reflns_number 17761
_diffrn_reflns_theta_full 27.19
_diffrn_reflns_theta_max 27.19
_diffrn_reflns_theta_min 1.71
_diffrn_standards_decay_% 0.0
_exptl_absorpt_coefficient_mu 0.319
_exptl_absorpt_correction_T_max 0.9390
_exptl_absorpt_correction_T_min 0.9104
_exptl_absorpt_correction_type multi-scan
_exptl_crystal_colour colorless
_exptl_crystal_density_diffrn 1.425
_exptl_crystal_density_method 'not measured'
_exptl_crystal_description prism
_exptl_crystal_F_000 1280
_exptl_crystal_size_max 0.30
_exptl_crystal_size_mid 0.20
_exptl_crystal_size_min 0.20
_refine_diff_density_max 0.492
_refine_diff_density_min -0.609
_refine_diff_density_rms 0.061
_refine_ls_extinction_method none
_refine_ls_goodness_of_fit_ref 1.047
_refine_ls_hydrogen_treatment mixed
_refine_ls_matrix_type full
_refine_ls_number_parameters 344
_refine_ls_number_reflns 6242
_refine_ls_number_restraints 0
_refine_ls_restrained_S_all 1.047
_refine_ls_R_factor_all 0.0999
_refine_ls_R_factor_gt 0.0628
_refine_ls_shift/su_max 0.000
_refine_ls_shift/su_mean 0.000
_refine_ls_structure_factor_coef Fsqd
_refine_ls_weighting_details 'calc w=1/[\s^2^(Fo^2^)+(0.0697P)^2^+0.0000P] where P=(Fo^2^+2Fc^2^)/3'
_refine_ls_weighting_scheme calc
_refine_ls_wR_factor_gt 0.1402
_refine_ls_wR_factor_ref 0.1563
_reflns_number_gt 4028
_reflns_number_total 6242
_reflns_threshold_expression >2sigma(I)
_cod_data_source_file b204338f.txt
_cod_data_source_block E:\_George_Gokel\JXH\JXH-I-080\JXH-I-080.CIF
_cod_original_sg_symbol_H-M P21/n
_cod_database_code 7114507

loop_
_symmetry_equiv_pos_as_xyz
'x, y, z'
'-x+1/2, y+1/2, -z+1/2'
'-x, -y, -z'
'x-1/2, -y-1/2, z-1/2'

loop_
_atom_site_label
_atom_site_type_symbol
_atom_site_fract_x
_atom_site_fract_y
_atom_site_fract_z
_atom_site_U_iso_or_equiv
_atom_site_adp_type
_atom_site_occupancy
_atom_site_symmetry_multiplicity
_atom_site_calc_flag
_atom_site_refinement_flags
K1 K 0.27710(7) 0.11458(3) 0.24349(4) 0.03436(17) Uani 1 1 d .
P2 P -0.22355(9) 0.36809(3) 0.20549(6) 0.0404(2) Uani 1 1 d .
O1 O 0.3736(2) 0.06796(9) 0.08294(14) 0.0449(5) Uani 1 1 d .
N2 N 0.2162(3) -0.01058(10) 0.20483(17) 0.0390(6) Uani 1 1 d .
O3 O 0.1689(2) 0.04748(8) 0.37735(13) 0.0392(5) Uani 1 1 d .
O4 O 0.3051(2) 0.19151(9) 0.10018(14) 0.0466(5) Uani 1 1 d .
F5 F -0.3981(2) 0.36929(9) 0.16690(17) 0.0724(7) Uani 1 1 d .
O6 O 0.0464(2) 0.15816(8) 0.33102(13) 0.0400(5) Uani 1 1 d .
F7 F -0.2374(2) 0.42663(9) 0.26450(15) 0.0709(6) Uani 1 1 d .
O8 O 0.0057(2) 0.07291(10) 0.09951(15) 0.0517(6) Uani 1 1 d .
F9 F -0.0493(2) 0.36670(9) 0.24329(19) 0.0830(8) Uani 1 1 d .
N10 N 0.2809(3) 0.24788(10) 0.28906(18) 0.0445(6) Uani 1 1 d .
F11 F -0.1949(3) 0.40810(10) 0.11849(14) 0.0745(6) Uani 1 1 d .
F12 F -0.2512(3) 0.32817(10) 0.29229(15) 0.0773(7) Uani 1 1 d .
C13 C 0.0601(4) 0.07277(14) 0.4280(2) 0.0456(7) Uani 1 1 d .
H13A H 0.0766 0.0581 0.4942 0.055 Uiso 1 1 calc R
H13B H -0.0422 0.0607 0.3981 0.055 Uiso 1 1 calc R
C14 C 0.2362(4) 0.27299(13) 0.1930(2) 0.0524(9) Uani 1 1 d .
H14A H 0.2406 0.3171 0.1972 0.063 Uiso 1 1 calc R
H14B H 0.1304 0.2617 0.1700 0.063 Uiso 1 1 calc R
F15 F -0.2080(3) 0.30965(9) 0.14482(17) 0.0847(7) Uani 1 1 d .
C16 C 0.0604(3) -0.02404(12) 0.1610(2) 0.0430(7) Uani 1 1 d .
H16A H 0.0208 -0.0570 0.1963 0.052 Uiso 1 1 calc R
H16B H 0.0603 -0.0377 0.0949 0.052 Uiso 1 1 calc R
C17 C -0.0414(3) 0.02920(13) 0.1603(2) 0.0410(7) Uani 1 1 d .
H17A H -0.1469 0.0175 0.1374 0.049 Uiso 1 1 calc R
H17B H -0.0358 0.0455 0.2254 0.049 Uiso 1 1 calc R
C18 C 0.3260(4) -0.02809(13) 0.1445(2) 0.0475(8) Uani 1 1 d .
H18A H 0.3083 -0.0703 0.1251 0.057 Uiso 1 1 calc R
H18B H 0.4284 -0.0253 0.1814 0.057 Uiso 1 1 calc R
C19 C 0.5499(3) 0.18229(14) 0.3955(2) 0.0442(8) Uani 1 1 d .
C20 C 0.2537(4) -0.03741(13) 0.2995(2) 0.0493(8) Uani 1 1 d .
H20A H 0.3600 -0.0283 0.3250 0.059 Uiso 1 1 calc R
H20B H 0.2436 -0.0813 0.2938 0.059 Uiso 1 1 calc R
C21 C 0.3314(4) 0.25294(14) 0.1220(2) 0.0554(9) Uani 1 1 d .
H21A H 0.3075 0.2770 0.0634 0.067 Uiso 1 1 calc R
H21B H 0.4390 0.2591 0.1478 0.067 Uiso 1 1 calc R
C22 C 0.0222(4) 0.22086(13) 0.3216(2) 0.0509(8) Uani 1 1 d .
H22A H -0.0523 0.2330 0.3624 0.061 Uiso 1 1 calc R
H22B H -0.0217 0.2298 0.2551 0.061 Uiso 1 1 calc R
C23 C 0.6213(4) 0.16996(16) 0.3190(3) 0.0547(9) Uani 1 1 d .
H23 H 0.6458 0.2019 0.2802 0.066 Uiso 1 1 calc R
C24 C 0.1554(4) -0.01538(13) 0.3679(2) 0.0464(8) Uani 1 1 d .
H24A H 0.0493 -0.0261 0.3448 0.056 Uiso 1 1 calc R
H24B H 0.1856 -0.0345 0.4305 0.056 Uiso 1 1 calc R
C25 C 0.0732(4) 0.13840(14) 0.4270(2) 0.0498(8) Uani 1 1 d .
H25A H -0.0012 0.1565 0.4629 0.060 Uiso 1 1 calc R
H25B H 0.1752 0.1506 0.4572 0.060 Uiso 1 1 calc R
C26 C 0.3456(4) 0.10753(15) 0.0045(2) 0.0555(9) Uani 1 1 d .
H26A H 0.2366 0.1080 -0.0207 0.067 Uiso 1 1 calc R
H26B H 0.4005 0.0938 -0.0467 0.067 Uiso 1 1 calc R
C27 C -0.0900(5) 0.12327(15) 0.0888(3) 0.0613(10) Uani 1 1 d .
H27A H -0.1907 0.1112 0.0583 0.092 Uiso 1 1 calc R
H27B H -0.0494 0.1532 0.0493 0.092 Uiso 1 1 calc R
H27C H -0.0963 0.1404 0.1513 0.092 Uiso 1 1 calc R
C28 C 0.1632(4) 0.25794(13) 0.3477(2) 0.0527(9) Uani 1 1 d .
H28A H 0.1347 0.3007 0.3435 0.063 Uiso 1 1 calc R
H28B H 0.2055 0.2495 0.4147 0.063 Uiso 1 1 calc R
C29 C 0.3180(4) 0.00970(14) 0.0582(2) 0.0509(8) Uani 1 1 d .
H29A H 0.3785 -0.0087 0.0134 0.061 Uiso 1 1 calc R
H29B H 0.2123 0.0123 0.0263 0.061 Uiso 1 1 calc R
C30 C 0.5042(4) 0.24473(14) 0.4178(3) 0.0597(10) Uani 1 1 d .
H30A H 0.5957 0.2677 0.4432 0.072 Uiso 1 1 calc R
H30B H 0.4398 0.2428 0.4681 0.072 Uiso 1 1 calc R
C31 C 0.5178(4) 0.13535(15) 0.4518(3) 0.0562(9) Uani 1 1 d .
H31 H 0.4701 0.1428 0.5057 0.067 Uiso 1 1 calc R
C32 C 0.6581(4) 0.1123(2) 0.2975(3) 0.0722(11) Uani 1 1 d .
H32 H 0.7065 0.1047 0.2440 0.087 Uiso 1 1 calc R
C33 C 0.3966(4) 0.16873(16) 0.0355(2) 0.0585(9) Uani 1 1 d .
H33A H 0.5029 0.1674 0.0665 0.070 Uiso 1 1 calc R
H33B H 0.3900 0.1954 -0.0204 0.070 Uiso 1 1 calc R
C34 C 0.5547(5) 0.07784(18) 0.4303(4) 0.0762(14) Uani 1 1 d .
H34 H 0.5312 0.0459 0.4694 0.091 Uiso 1 1 calc R
C35 C 0.4202(4) 0.27799(13) 0.3334(3) 0.0576(10) Uani 1 1 d .
H35A H 0.3943 0.3183 0.3543 0.069 Uiso 1 1 calc R
H35B H 0.4876 0.2829 0.2852 0.069 Uiso 1 1 calc R
C37 C 0.6244(4) 0.06581(18) 0.3539(4) 0.0810(15) Uani 1 1 d .
H37 H 0.6494 0.0259 0.3397 0.097 Uiso 1 1 calc R

loop_
_atom_site_aniso_label
_atom_site_aniso_U_11
_atom_site_aniso_U_22
_atom_site_aniso_U_33
_atom_site_aniso_U_23
_atom_site_aniso_U_13
_atom_site_aniso_U_12
K1 0.0390(3) 0.0302(3) 0.0343(3) 0.0018(3) 0.0068(3) -0.0023(3)
P2 0.0402(5) 0.0374(4) 0.0418(5) 0.0003(3) 0.0006(3) 0.0032(3)
O1 0.0475(13) 0.0500(12) 0.0369(11) -0.0005(9) 0.0048(10) 0.0008(10)
N2 0.0378(13) 0.0310(12) 0.0466(14) 0.0004(11) 0.0014(11) -0.0010(11)
O3 0.0420(11) 0.0373(10) 0.0385(11) 0.0041(9) 0.0067(9) -0.0058(9)
O4 0.0552(13) 0.0391(11) 0.0462(12) 0.0099(9) 0.0097(10) -0.0062(10)
F5 0.0472(12) 0.0697(13) 0.0936(17) 0.0077(11) -0.0104(12) -0.0002(10)
O6 0.0433(12) 0.0398(11) 0.0364(11) -0.0050(9) 0.0045(9) 0.0023(9)
F7 0.0853(16) 0.0588(12) 0.0708(14) -0.0207(11) 0.0182(12) 0.0051(11)
O8 0.0506(13) 0.0533(13) 0.0522(13) 0.0112(11) 0.0110(11) 0.0094(11)
F9 0.0426(12) 0.0766(15) 0.123(2) 0.0043(13) -0.0077(13) 0.0054(11)
N10 0.0445(15) 0.0304(12) 0.0539(16) -0.0033(11) -0.0076(12) -0.0035(11)
F11 0.0981(17) 0.0718(14) 0.0572(13) 0.0121(10) 0.0232(12) -0.0055(12)
F12 0.0888(16) 0.0790(15) 0.0634(13) 0.0250(12) 0.0093(12) -0.0146(13)
C13 0.0475(19) 0.0588(19) 0.0315(16) 0.0012(14) 0.0094(14) -0.0091(16)
C14 0.060(2) 0.0282(14) 0.064(2) 0.0073(14) -0.0089(18) 0.0036(15)
F15 0.1061(19) 0.0525(12) 0.0942(16) -0.0241(12) 0.0115(15) 0.0123(12)
C16 0.0428(17) 0.0344(15) 0.0501(18) -0.0087(13) 0.0015(14) -0.0111(13)
C17 0.0351(16) 0.0484(17) 0.0374(16) -0.0023(13) -0.0013(13) -0.0036(14)
C18 0.0409(17) 0.0378(16) 0.063(2) -0.0112(15) 0.0051(15) 0.0040(14)
C19 0.0320(16) 0.0505(18) 0.0448(18) 0.0058(14) -0.0109(14) -0.0086(14)
C20 0.0504(19) 0.0310(15) 0.063(2) 0.0078(15) -0.0007(16) 0.0025(14)
C21 0.059(2) 0.0416(17) 0.062(2) 0.0186(16) -0.0012(18) -0.0105(17)
C22 0.0458(19) 0.0411(17) 0.064(2) -0.0090(15) 0.0031(16) 0.0131(15)
C23 0.0427(19) 0.058(2) 0.063(2) 0.0098(17) 0.0080(17) -0.0025(17)
C24 0.0517(19) 0.0384(16) 0.0471(18) 0.0154(14) 0.0012(15) -0.0058(15)
C25 0.058(2) 0.0560(19) 0.0373(18) -0.0094(14) 0.0150(15) -0.0007(16)
C26 0.065(2) 0.067(2) 0.0372(18) 0.0040(16) 0.0168(16) 0.0081(19)
C27 0.069(2) 0.056(2) 0.057(2) 0.0110(17) 0.0017(19) 0.0140(18)
C28 0.059(2) 0.0331(16) 0.062(2) -0.0132(15) -0.0018(17) 0.0088(15)
C29 0.0455(19) 0.057(2) 0.0513(19) -0.0181(16) 0.0107(15) -0.0017(16)
C30 0.053(2) 0.0505(19) 0.069(2) -0.0117(17) -0.0113(18) -0.0039(17)
C31 0.046(2) 0.069(2) 0.050(2) 0.0099(17) -0.0052(16) -0.0086(17)
C32 0.040(2) 0.084(3) 0.091(3) -0.012(3) 0.006(2) 0.015(2)
C33 0.060(2) 0.069(2) 0.049(2) 0.0241(18) 0.0194(17) 0.0013(19)
C34 0.056(3) 0.056(2) 0.105(4) 0.032(2) -0.025(2) -0.012(2)
C35 0.059(2) 0.0327(16) 0.075(2) -0.0068(16) -0.0114(19) -0.0068(16)
C37 0.044(2) 0.048(2) 0.139(4) -0.009(3) -0.026(3) 0.0111(19)

loop_
_atom_type_symbol
_atom_type_description
_atom_type_scat_dispersion_real
_atom_type_scat_dispersion_imag
_atom_type_scat_source
C C 0.0033 0.0016 'International Tables Vol C Tables 4.2.6.8 and 6.1.1.4'
H H 0.0000 0.0000 'International Tables Vol C Tables 4.2.6.8 and 6.1.1.4'
N N 0.0061 0.0033 'International Tables Vol C Tables 4.2.6.8 and 6.1.1.4'
O O 0.0106 0.0060 'International Tables Vol C Tables 4.2.6.8 and 6.1.1.4'
F F 0.0171 0.0103 'International Tables Vol C Tables 4.2.6.8 and 6.1.1.4'
P P 0.1023 0.0942 'International Tables Vol C Tables 4.2.6.8 and 6.1.1.4'
K K 0.2009 0.2494 'International Tables Vol C Tables 4.2.6.8 and 6.1.1.4'

loop_
_geom_angle_atom_site_label_1
_geom_angle_atom_site_label_2
_geom_angle_atom_site_label_3
_geom_angle
O4 K1 O3 164.24(6)
O4 K1 O6 106.22(7)
O3 K1 O6 60.26(6)
O4 K1 O1 62.64(7)
O3 K1 O1 124.15(7)
O6 K1 O1 149.18(6)
O4 K1 N2 120.55(7)
O3 K1 N2 61.41(7)
O6 K1 N2 107.19(7)
O1 K1 N2 63.38(7)
O4 K1 N10 62.64(7)
O3 K1 N10 112.57(7)
O6 K1 N10 62.77(7)
O1 K1 N10 123.29(7)
N2 K1 N10 169.50(7)
O4 K1 O8 81.14(6)
O3 K1 O8 88.21(6)
O6 K1 O8 80.52(6)
O1 K1 O8 69.63(6)
N2 K1 O8 58.15(6)
N10 K1 O8 114.80(6)
F7 P2 F12 91.01(14)
F7 P2 F9 89.38(13)
F12 P2 F9 89.34(13)
F7 P2 F11 89.03(12)
F12 P2 F11 179.73(14)
F9 P2 F11 90.39(14)
F7 P2 F5 90.94(12)
F12 P2 F5 90.87(13)
F9 P2 F5 179.61(17)
F11 P2 F5 89.39(13)
F7 P2 F15 179.02(15)
F12 P2 F15 89.89(13)
F9 P2 F15 90.26(13)
F11 P2 F15 90.06(13)
F5 P2 F15 89.41(13)
C26 O1 C29 111.4(2)
C26 O1 K1 112.07(18)
C29 O1 K1 114.04(18)
C18 N2 C20 110.6(2)
C18 N2 C16 112.3(2)
C20 N2 C16 112.1(2)
C18 N2 K1 104.33(17)
C20 N2 K1 102.18(16)
C16 N2 K1 114.75(16)
C24 O3 C13 112.9(2)
C24 O3 K1 121.06(17)
C13 O3 K1 118.96(16)
C21 O4 C33 113.3(3)
C21 O4 K1 118.74(18)
C33 O4 K1 112.99(17)
C25 O6 C22 113.5(2)
C25 O6 K1 107.24(17)
C22 O6 K1 114.88(18)
C27 O8 C17 112.6(3)
C27 O8 K1 103.71(19)
C17 O8 K1 94.68(15)
C28 N10 C35 108.9(3)
C28 N10 C14 110.7(3)
C35 N10 C14 108.4(3)
C28 N10 K1 106.65(17)
C35 N10 K1 121.24(18)
C14 N10 K1 100.48(16)
O3 C13 C25 109.3(3)
N10 C14 C21 114.3(3)
N2 C16 C17 112.2(2)
O8 C17 C16 108.3(3)
N2 C18 C29 112.6(2)
C23 C19 C31 118.2(3)
C23 C19 C30 121.9(3)
C31 C19 C30 119.8(3)
N2 C20 C24 112.9(2)
O4 C21 C14 110.3(3)
O6 C22 C28 114.1(2)
C19 C23 C32 121.4(4)
O3 C24 C20 109.8(2)
O6 C25 C13 108.5(2)
O1 C26 C33 109.3(3)
N10 C28 C22 115.2(3)
O1 C29 C18 110.3(2)
C19 C30 C35 114.1(3)
C34 C31 C19 120.3(4)
C37 C32 C23 119.8(4)
O4 C33 C26 109.9(3)
C31 C34 C37 121.2(4)
N10 C35 C30 113.8(3)
C34 C37 C32 119.0(4)

loop_
_geom_bond_atom_site_label_1
_geom_bond_atom_site_label_2
_geom_bond_distance
K1 O4 2.714(2)
K1 O3 2.723(2)
K1 O6 2.758(2)
K1 O1 2.773(2)
K1 N2 2.892(2)
K1 N10 3.054(3)
K1 O8 3.083(2)
P2 F7 1.573(2)
P2 F12 1.577(2)
P2 F9 1.577(2)
P2 F11 1.583(2)
P2 F5 1.581(2)
P2 F15 1.586(2)
O1 C26 1.419(4)
O1 C29 1.422(4)
N2 C18 1.459(4)
N2 C20 1.469(4)
N2 C16 1.475(4)
O3 C24 1.418(3)
O3 C13 1.419(4)
O4 C21 1.422(4)
O4 C33 1.421(4)
O6 C25 1.423(4)
O6 C22 1.424(3)
O8 C27 1.412(4)
O8 C17 1.415(3)
N10 C28 1.464(4)
N10 C35 1.476(4)
N10 C14 1.479(4)
C13 C25 1.475(4)
C14 C21 1.491(5)
C16 C17 1.502(4)
C18 C29 1.486(4)
C19 C23 1.376(5)
C19 C31 1.380(4)
C19 C30 1.505(4)
C20 C24 1.496(5)
C22 C28 1.513(4)
C23 C32 1.378(5)
C26 C33 1.491(5)
C30 C35 1.514(4)
C31 C34 1.376(5)
C32 C37 1.377(6)
C34 C37 1.365(6)
